data_9007805
loop_
_publ_author_name
'Sghyar, P. M.'
'Durand, J.'
'Cot, L.'
'Rafiq, M.'

_publ_section_title
;
 Structure de Cu(HPO3H)2
;
_journal_name_full 'Acta Crystallographica, Section C'
_journal_page_first 1378
_journal_page_last 1381
_journal_paper_doi 10.1107/S0108270189013703
_journal_volume 46
_journal_year 1990
_chemical_formula_structural Cu(HPO3H)2
_chemical_formula_sum 'Cu H4 O6 P2'
_space_group_IT_number 14
_symmetry_space_group_name_Hall '-P 2yab'
_symmetry_space_group_name_H-M 'P 1 21/a 1'
_cell_angle_alpha 90
_cell_angle_beta 99.722
_cell_angle_gamma 90
_cell_length_a 7.4748
_cell_length_b 9.9406
_cell_length_c 7.5175
_cell_formula_units_Z 4
_cell_volume 550.558
_database_code_amcsd 0010167
_exptl_crystal_density_diffrn 2.721
_cod_original_formula_sum 'Cu P2 O6 H4'
_cod_database_code 9007805
_amcsd_formula_title Cu(HPO3H)2

loop_
_space_group_symop_operation_xyz
x,y,z
1/2+x,1/2-y,z
1/2-x,1/2+y,-z
-x,-y,-z

loop_
_atom_site_label
_atom_site_fract_x
_atom_site_fract_y
_atom_site_fract_z
_atom_site_U_iso_or_equiv
Cu 0.57110 0.41837 0.69293 0.12200
P1 0.22660 0.29950 0.46310 0.13900
P2 0.26930 0.43330 0.95050 0.16400
O11 0.39490 0.38690 0.47370 0.15100
O12 0.25050 0.18990 0.60350 0.18900
O13 0.18140 0.24670 0.26640 0.36400
O21 0.25770 0.03250 0.90240 0.18100
O22 0.12110 0.99070 0.18420 0.19500
O23 0.08360 0.38120 0.85080 0.49100
H11 0.08600 0.37200 0.47500 ?
H22 0.35000 0.31700 0.01300 ?
H1 0.50300 0.06800 0.83800 0.12000
H2 0.17600 0.17900 0.26600 0.02000

loop_
_cod_related_entry_id
_cod_related_entry_database
_cod_related_entry_code
1 AMCSD 0010167
